data_2201734
loop_
_publ_author_name
'Qi, Jian Ying'
'Qiu, Li Qin'
'Yang, Qi Yun'
'Zhou, Zhong Yuan'
'Chan, Albert S. C.'

_publ_section_title
;
 <i>N</i>-(4-Methoxyphenyl)quinoline-2-carboxamide
;
_journal_issue 1
_journal_name_full 'Acta Crystallographica Section E'
_journal_page_first o102
_journal_page_last o103
_journal_paper_doi 10.1107/S1600536802022420
_journal_volume 59
_journal_year 2003
_chemical_formula_iupac 'C17 H14 N2 O2'
_chemical_formula_moiety 'C17 H14 N2 O2'
_chemical_formula_sum 'C17 H14 N2 O2'
_chemical_formula_weight 278.30
_chemical_name_systematic
;
N-(4-methoxylphenyl)quinoline-2-carboxamide
;
_space_group_IT_number 14
_symmetry_cell_setting monoclinic
_symmetry_space_group_name_Hall '-P 2yn'
_symmetry_space_group_name_H-M 'P 1 21/n 1'
_atom_sites_solution_hydrogens geom
_cell_angle_alpha 90.00
_cell_angle_beta 92.867(3)
_cell_angle_gamma 90.00
_cell_formula_units_Z 4
_cell_length_a 6.6372(11)
_cell_length_b 18.109(3)
_cell_length_c 11.4921(19)
_cell_measurement_reflns_used 3598
_cell_measurement_temperature 294(2)
_cell_measurement_theta_max 27.5
_cell_measurement_theta_min 1
_cell_volume 1379.5(4)
_computing_cell_refinement SMART
_computing_data_collection 'SMART (Siemens, 1995)'
_computing_data_reduction 'SHELXTL-NT (Siemens, 1995)'
_computing_molecular_graphics SHELXTL-NT
_computing_publication_material SHELXTL-NT
_computing_structure_refinement 'SHELXL97 (Sheldrick, 1997)'
_computing_structure_solution 'SHELXS97 (Sheldrick, 1997)'
_diffrn_ambient_temperature 294(2)
_diffrn_measured_fraction_theta_full 0.996
_diffrn_measured_fraction_theta_max 0.996
_diffrn_measurement_device_type 'Siemens SMART CCD area-detector'
_diffrn_measurement_method '\f and \w'
_diffrn_radiation_monochromator graphite
_diffrn_radiation_source 'fine-focus sealed tube'
_diffrn_radiation_type MoK\a
_diffrn_radiation_wavelength 0.71073
_diffrn_reflns_av_R_equivalents 0.0342
_diffrn_reflns_av_sigmaI/netI 0.0409
_diffrn_reflns_limit_h_max 8
_diffrn_reflns_limit_h_min -8
_diffrn_reflns_limit_k_max 23
_diffrn_reflns_limit_k_min -13
_diffrn_reflns_limit_l_max 14
_diffrn_reflns_limit_l_min -14
_diffrn_reflns_number 9204
_diffrn_reflns_theta_full 27.53
_diffrn_reflns_theta_max 27.53
_diffrn_reflns_theta_min 2.10
_diffrn_standards_decay_% 0
_diffrn_standards_interval_time 0
_diffrn_standards_number 0
_exptl_absorpt_coefficient_mu 0.089
_exptl_absorpt_correction_T_max 0.9771
_exptl_absorpt_correction_T_min 0.9668
_exptl_absorpt_correction_type empirical
_exptl_absorpt_process_details '(SADABS; Sheldrick, 1996)'
_exptl_crystal_colour colorless
_exptl_crystal_density_diffrn 1.340
_exptl_crystal_density_method 'not measured'
_exptl_crystal_description prism
_exptl_crystal_F_000 584
_exptl_crystal_size_max 0.38
_exptl_crystal_size_mid 0.28
_exptl_crystal_size_min 0.26
_refine_diff_density_max 0.148
_refine_diff_density_min -0.165
_refine_ls_extinction_coef 0.020(2)
_refine_ls_extinction_method SHELXL97
_refine_ls_goodness_of_fit_ref 1.006
_refine_ls_hydrogen_treatment constr
_refine_ls_matrix_type full
_refine_ls_number_parameters 192
_refine_ls_number_reflns 3167
_refine_ls_number_restraints 0
_refine_ls_restrained_S_all 1.006
_refine_ls_R_factor_all 0.0784
_refine_ls_R_factor_gt 0.0419
_refine_ls_shift/su_max <0.001
_refine_ls_shift/su_mean 0.000
_refine_ls_structure_factor_coef Fsqd
_refine_ls_weighting_details 'calc w = 1/[\s^2^(Fo^2^)+(0.05P)^2^] where P = (Fo^2^+2Fc^2^)/3'
_refine_ls_weighting_scheme calc
_refine_ls_wR_factor_gt 0.0981
_refine_ls_wR_factor_ref 0.1107
_reflns_number_gt 1829
_reflns_number_total 3167
_reflns_threshold_expression I>2\s(I)
_cod_data_source_file ac6023.cif
_cod_data_source_block I
_cod_original_cell_volume 1379.6(4)
_cod_original_sg_symbol_H-M 'P 21/n'
_cod_database_code 2201734
_cod_database_fobs_code 2201734

loop_
_symmetry_equiv_pos_as_xyz
'x, y, z'
'-x+1/2, y+1/2, -z+1/2'
'-x, -y, -z'
'x-1/2, -y-1/2, z-1/2'

loop_
_atom_site_label
_atom_site_fract_x
_atom_site_fract_y
_atom_site_fract_z
_atom_site_U_iso_or_equiv
_atom_site_adp_type
_atom_site_calc_flag
_atom_site_refinement_flags
_atom_site_occupancy
_atom_site_disorder_assembly
_atom_site_disorder_group
_atom_site_type_symbol
O1 -0.13010(18) 0.06137(7) 0.63314(10) 0.0686(4) Uani d . 1 . . O
O2 -0.56251(18) 0.05910(6) 0.10170(9) 0.0650(3) Uani d . 1 . . O
N1 0.31035(18) 0.16561(6) 0.59376(10) 0.0466(3) Uani d . 1 . . N
N2 -0.01159(19) 0.11548(7) 0.47108(10) 0.0534(4) Uani d . 1 . . N
H2A 0.0896 0.1404 0.4486 0.064 Uiso calc R 1 . . H
C1 -0.0033(2) 0.09733(9) 0.58492(13) 0.0497(4) Uani d . 1 . . C
C2 0.1806(2) 0.12669(8) 0.65191(12) 0.0472(4) Uani d . 1 . . C
C3 0.2043(3) 0.11274(9) 0.77225(13) 0.0571(4) Uani d . 1 . . C
H3A 0.1087 0.0852 0.8098 0.068 Uiso calc R 1 . . H
C4 0.3684(3) 0.14007(9) 0.83282(13) 0.0585(4) Uani d . 1 . . C
H4A 0.3859 0.1314 0.9124 0.070 Uiso calc R 1 . . H
C5 0.5122(2) 0.18168(8) 0.77493(12) 0.0474(4) Uani d . 1 . . C
C6 0.6871(3) 0.21201(9) 0.83081(14) 0.0568(4) Uani d . 1 . . C
H6A 0.7108 0.2054 0.9106 0.068 Uiso calc R 1 . . H
C7 0.8217(3) 0.25084(9) 0.76933(15) 0.0594(4) Uani d . 1 . . C
H7A 0.9364 0.2707 0.8072 0.071 Uiso calc R 1 . . H
C8 0.7874(2) 0.26092(9) 0.64914(14) 0.0567(4) Uani d . 1 . . C
H8A 0.8806 0.2871 0.6076 0.068 Uiso calc R 1 . . H
C9 0.6202(2) 0.23299(9) 0.59247(13) 0.0529(4) Uani d . 1 . . C
H9A 0.5992 0.2407 0.5128 0.063 Uiso calc R 1 . . H
C10 0.4777(2) 0.19233(8) 0.65363(12) 0.0444(4) Uani d . 1 . . C
C11 -0.1612(2) 0.09970(8) 0.38334(12) 0.0465(4) Uani d . 1 . . C
C12 -0.3401(2) 0.06309(9) 0.40151(13) 0.0573(4) Uani d . 1 . . C
H12A -0.3680 0.0479 0.4763 0.069 Uiso calc R 1 . . H
C13 -0.4776(2) 0.04875(9) 0.31022(13) 0.0535(4) Uani d . 1 . . C
H13A -0.5970 0.0241 0.3241 0.064 Uiso calc R 1 . . H
C14 -0.4393(2) 0.07061(8) 0.19885(13) 0.0483(4) Uani d . 1 . . C
C15 -0.2623(3) 0.10866(9) 0.18083(13) 0.0566(4) Uani d . 1 . . C
H15A -0.2359 0.1248 0.1063 0.068 Uiso calc R 1 . . H
C16 -0.1265(2) 0.12280(9) 0.27108(13) 0.0532(4) Uani d . 1 . . C
H16A -0.0086 0.1484 0.2571 0.064 Uiso calc R 1 . . H
C17 -0.7369(3) 0.01502(10) 0.11259(15) 0.0672(5) Uani d . 1 . . C
H17C -0.8058 0.0095 0.0376 0.101 Uiso calc R 1 . . H
H17B -0.8250 0.0384 0.1652 0.101 Uiso calc R 1 . . H
H17A -0.6982 -0.0327 0.1423 0.101 Uiso calc R 1 . . H

loop_
_atom_site_aniso_label
_atom_site_aniso_U_11
_atom_site_aniso_U_22
_atom_site_aniso_U_33
_atom_site_aniso_U_12
_atom_site_aniso_U_13
_atom_site_aniso_U_23
O1 0.0668(8) 0.0772(9) 0.0614(7) -0.0215(7) 0.0000(6) 0.0161(6)
O2 0.0701(8) 0.0750(8) 0.0486(6) -0.0187(6) -0.0096(5) 0.0058(6)
N1 0.0496(8) 0.0464(8) 0.0436(7) -0.0002(6) 0.0006(6) -0.0021(6)
N2 0.0535(8) 0.0591(9) 0.0475(8) -0.0127(6) 0.0023(6) 0.0004(6)
C1 0.0532(10) 0.0462(9) 0.0497(9) -0.0001(8) 0.0028(8) 0.0022(7)
C2 0.0508(9) 0.0428(9) 0.0480(9) 0.0039(7) 0.0022(7) 0.0009(7)
C3 0.0614(11) 0.0606(11) 0.0492(9) -0.0020(8) 0.0027(8) 0.0099(8)
C4 0.0696(11) 0.0641(11) 0.0413(8) 0.0043(9) -0.0042(8) 0.0081(8)
C5 0.0543(10) 0.0424(9) 0.0450(8) 0.0066(7) -0.0022(7) 0.0004(7)
C6 0.0659(11) 0.0537(10) 0.0494(9) 0.0051(9) -0.0123(8) 0.0009(8)
C7 0.0569(10) 0.0550(10) 0.0644(11) 0.0008(8) -0.0138(8) -0.0045(9)
C8 0.0538(10) 0.0556(10) 0.0605(10) -0.0028(8) 0.0005(8) -0.0024(8)
C9 0.0564(10) 0.0562(10) 0.0456(8) -0.0010(8) 0.0001(7) -0.0012(7)
C10 0.0484(9) 0.0405(9) 0.0439(8) 0.0050(7) -0.0011(7) -0.0025(7)
C11 0.0509(9) 0.0434(9) 0.0451(8) -0.0039(7) 0.0019(7) -0.0031(7)
C12 0.0613(10) 0.0674(11) 0.0433(8) -0.0152(9) 0.0049(8) 0.0043(8)
C13 0.0522(10) 0.0563(10) 0.0519(9) -0.0118(8) 0.0022(7) 0.0033(8)
C14 0.0558(10) 0.0430(9) 0.0458(9) -0.0011(7) -0.0002(7) 0.0007(7)
C15 0.0667(11) 0.0595(11) 0.0435(9) -0.0124(9) 0.0034(8) 0.0080(8)
C16 0.0554(10) 0.0520(10) 0.0525(9) -0.0129(8) 0.0067(8) 0.0031(8)
C17 0.0570(11) 0.0759(13) 0.0680(11) -0.0075(9) -0.0055(9) -0.0038(9)

loop_
_atom_type_symbol
_atom_type_description
_atom_type_scat_dispersion_real
_atom_type_scat_dispersion_imag
_atom_type_scat_source
C C 0.0033 0.0016 'International Tables Vol C Tables 4.2.6.8 and 6.1.1.4'
H H 0.0000 0.0000 'International Tables Vol C Tables 4.2.6.8 and 6.1.1.4'
N N 0.0061 0.0033 'International Tables Vol C Tables 4.2.6.8 and 6.1.1.4'
O O 0.0106 0.0060 'International Tables Vol C Tables 4.2.6.8 and 6.1.1.4'

loop_
_geom_angle_atom_site_label_1
_geom_angle_atom_site_label_2
_geom_angle_atom_site_label_3
_geom_angle
C14 O2 C17 118.16(12)
C2 N1 C10 117.95(12)
C1 N2 C11 129.69(13)
C1 N2 H2A 115.2
C11 N2 H2A 115.2
O1 C1 N2 125.17(14)
O1 C1 C2 121.08(14)
N2 C1 C2 113.74(14)
N1 C2 C3 123.37(14)
N1 C2 C1 117.51(13)
C3 C2 C1 119.11(14)
C4 C3 C2 119.09(15)
C4 C3 H3A 120.5
C2 C3 H3A 120.5
C3 C4 C5 119.90(14)
C3 C4 H4A 120.1
C5 C4 H4A 120.1
C4 C5 C6 123.73(14)
C4 C5 C10 117.25(14)
C6 C5 C10 119.01(15)
C7 C6 C5 120.76(14)
C7 C6 H6A 119.6
C5 C6 H6A 119.6
C6 C7 C8 120.04(15)
C6 C7 H7A 120.0
C8 C7 H7A 120.0
C9 C8 C7 120.90(16)
C9 C8 H8A 119.6
C7 C8 H8A 119.6
C8 C9 C10 120.49(14)
C8 C9 H9A 119.8
C10 C9 H9A 119.8
N1 C10 C9 118.80(13)
N1 C10 C5 122.41(14)
C9 C10 C5 118.79(14)
C12 C11 C16 117.93(14)
C12 C11 N2 124.63(13)
C16 C11 N2 117.44(14)
C13 C12 C11 120.98(14)
C13 C12 H12A 119.5
C11 C12 H12A 119.5
C14 C13 C12 120.48(15)
C14 C13 H13A 119.8
C12 C13 H13A 119.8
O2 C14 C13 125.85(14)
O2 C14 C15 115.50(13)
C13 C14 C15 118.64(14)
C16 C15 C14 120.84(14)
C16 C15 H15A 119.6
C14 C15 H15A 119.6
C15 C16 C11 121.10(15)
C15 C16 H16A 119.5
C11 C16 H16A 119.5
O2 C17 H17C 109.5
O2 C17 H17B 109.5
H17C C17 H17B 109.5
O2 C17 H17A 109.5
H17C C17 H17A 109.5
H17B C17 H17A 109.5

loop_
_geom_bond_atom_site_label_1
_geom_bond_atom_site_label_2
_geom_bond_site_symmetry_2
_geom_bond_distance
_geom_bond_publ_flag
O1 C1 . 1.2190(17) ?
O2 C14 . 1.3664(17) ?
O2 C17 . 1.417(2) ?
N1 C2 . 1.3199(18) ?
N1 C10 . 1.3655(18) ?
N2 C1 . 1.3474(19) ?
N2 C11 . 1.4085(18) ?
N2 H2A . 0.8600 ?
C1 C2 . 1.507(2) ?
C2 C3 . 1.407(2) ?
C3 C4 . 1.356(2) ?
C3 H3A . 0.9300 ?
C4 C5 . 1.409(2) ?
C4 H4A . 0.9300 ?
C5 C6 . 1.409(2) ?
C5 C10 . 1.4146(19) ?
C6 C7 . 1.362(2) ?
C6 H6A . 0.9300 ?
C7 C8 . 1.400(2) ?
C7 H7A . 0.9300 ?
C8 C9 . 1.356(2) ?
C8 H8A . 0.9300 ?
C9 C10 . 1.413(2) ?
C9 H9A . 0.9300 ?
C11 C12 . 1.385(2) ?
C11 C16 . 1.387(2) ?
C12 C13 . 1.380(2) ?
C12 H12A . 0.9300 ?
C13 C14 . 1.375(2) ?
C13 H13A . 0.9300 ?
C14 C15 . 1.386(2) ?
C15 C16 . 1.364(2) ?
C15 H15A . 0.9300 ?
C16 H16A . 0.9300 ?
C17 H17C . 0.9600 ?
C17 H17B . 0.9600 ?
C17 H17A . 0.9600 ?

loop_
_geom_hbond_atom_site_label_D
_geom_hbond_atom_site_label_H
_geom_hbond_atom_site_label_A
_geom_hbond_distance_DH
_geom_hbond_distance_HA
_geom_hbond_distance_DA
_geom_hbond_angle_DHA
N2 H2A N1 0.86 2.21 2.6602(17) 112

loop_
_geom_torsion_atom_site_label_1
_geom_torsion_atom_site_label_2
_geom_torsion_atom_site_label_3
_geom_torsion_atom_site_label_4
_geom_torsion
C11 N2 C1 O1 1.1(3)
C11 N2 C1 C2 -178.19(14)
C10 N1 C2 C3 1.3(2)
C10 N1 C2 C1 -179.88(12)
O1 C1 C2 N1 -179.50(14)
N2 C1 C2 N1 -0.2(2)
O1 C1 C2 C3 -0.6(2)
N2 C1 C2 C3 178.66(14)
N1 C2 C3 C4 -0.3(2)
C1 C2 C3 C4 -179.05(14)
C2 C3 C4 C5 -0.1(2)
C3 C4 C5 C6 -179.87(15)
C3 C4 C5 C10 -0.6(2)
C4 C5 C6 C7 179.05(15)
C10 C5 C6 C7 -0.2(2)
C5 C6 C7 C8 -0.1(2)
C6 C7 C8 C9 0.6(2)
C7 C8 C9 C10 -0.7(2)
C2 N1 C10 C9 178.85(13)
C2 N1 C10 C5 -2.0(2)
C8 C9 C10 N1 179.46(14)
C8 C9 C10 C5 0.3(2)
C4 C5 C10 N1 1.7(2)
C6 C5 C10 N1 -178.98(13)
C4 C5 C10 C9 -179.19(14)
C6 C5 C10 C9 0.1(2)
C1 N2 C11 C12 2.9(3)
C1 N2 C11 C16 -177.34(15)
C16 C11 C12 C13 1.3(2)
N2 C11 C12 C13 -178.94(15)
C11 C12 C13 C14 0.0(3)
C17 O2 C14 C13 -6.2(2)
C17 O2 C14 C15 174.59(14)
C12 C13 C14 O2 179.44(15)
C12 C13 C14 C15 -1.4(2)
O2 C14 C15 C16 -179.33(14)
C13 C14 C15 C16 1.4(2)
C14 C15 C16 C11 -0.1(3)
C12 C11 C16 C15 -1.3(2)
N2 C11 C16 C15 178.95(14)

loop_
_cod_related_entry_id
_cod_related_entry_database
_cod_related_entry_code
1 ChemSpider 766776
